data_7024669
loop_
_publ_author_name
'Jurca, Titel'
'Dawson, Karl'
'Mallov, Ian'
'Burchell, Tara'
'Yap, Glenn P. A.'
'Richeson, Darrin S.'

_publ_section_title
;
 Disproportionation and radical formation in the coordination of
 &quot;GaI&quot; with bis(imino)pyridines.
;
_journal_issue 5
_journal_name_full 'Dalton transactions (Cambridge, England : 2003)'
_journal_page_first 1266
_journal_page_last 1272
_journal_paper_doi 10.1039/b920047a
_journal_volume 39
_journal_year 2010
_chemical_formula_sum 'C47.75 H55.75 Al2 Cl8.25 N3'
_chemical_formula_weight 1018.13
_chemical_name_systematic
;
?
;
_space_group_IT_number 62
_symmetry_cell_setting orthorhombic
_symmetry_space_group_name_Hall '-P 2ac 2n'
_symmetry_space_group_name_H-M 'P n m a'
_atom_sites_solution_hydrogens geom
_atom_sites_solution_primary direct
_atom_sites_solution_secondary difmap
_audit_creation_method SHELXL-97
_cell_angle_alpha 90.00
_cell_angle_beta 90.00
_cell_angle_gamma 90.00
_cell_formula_units_Z 4
_cell_length_a 15.124(4)
_cell_length_b 18.054(5)
_cell_length_c 22.939(6)
_cell_measurement_reflns_used 996
_cell_measurement_temperature 120(2)
_cell_measurement_theta_max 20.07
_cell_measurement_theta_min 2.69
_cell_volume 6263(3)
_computing_cell_refinement 'SAINT (Bruker, 2002)'
_computing_data_collection 'SMART (Bruker, 2002)'
_computing_data_reduction SAINT
_computing_molecular_graphics 'SHELXTL (Sheldrick, 2001)'
_computing_publication_material 'SHELXTL (Sheldrick, 2001)'
_computing_structure_refinement 'SHELXL-97 (Sheldrick, 1997)'
_computing_structure_solution 'SHELXS-97 (Sheldrick, 1990)'
_diffrn_ambient_temperature 120(2)
_diffrn_detector_area_resol_mean 836.6
_diffrn_measured_fraction_theta_full 0.999
_diffrn_measured_fraction_theta_max 0.999
_diffrn_measurement_device_type 'Bruker AXS APEX diffractometer'
_diffrn_measurement_method \w
_diffrn_radiation_monochromator graphite
_diffrn_radiation_source 'fine-focus sealed tube'
_diffrn_radiation_type MoK\a
_diffrn_radiation_wavelength 0.71073
_diffrn_reflns_av_R_equivalents 0.0529
_diffrn_reflns_av_sigmaI/netI 0.0256
_diffrn_reflns_limit_h_max 17
_diffrn_reflns_limit_h_min -17
_diffrn_reflns_limit_k_max 21
_diffrn_reflns_limit_k_min -21
_diffrn_reflns_limit_l_max 27
_diffrn_reflns_limit_l_min -27
_diffrn_reflns_number 64994
_diffrn_reflns_theta_full 25.00
_diffrn_reflns_theta_max 25.00
_diffrn_reflns_theta_min 1.61
_diffrn_standards_decay_% 1
_diffrn_standards_interval_count 0
_diffrn_standards_interval_time 0
_diffrn_standards_number 0
_exptl_absorpt_coefficient_mu 0.428
_exptl_absorpt_correction_T_max 0.9541
_exptl_absorpt_correction_T_min 0.9103
_exptl_absorpt_correction_type multi-scan
_exptl_absorpt_process_details 'SADABS (Sheldrick, 2003)'
_exptl_crystal_colour yellow
_exptl_crystal_density_diffrn 1.080
_exptl_crystal_density_method 'not measured'
_exptl_crystal_description block
_exptl_crystal_F_000 2118
_exptl_crystal_size_max 0.22
_exptl_crystal_size_mid 0.18
_exptl_crystal_size_min 0.11
_platon_squeeze_details
;

PLATON Reference : Spek, A.L. (2003), J.Appl.Cryst. 36, 7-13

Void space analysis consistent with three chloroform
molecules of crystallization per unit cell.

;
_refine_diff_density_max 0.393
_refine_diff_density_min -0.301
_refine_diff_density_rms 0.067
_refine_ls_extinction_method none
_refine_ls_goodness_of_fit_ref 1.026
_refine_ls_hydrogen_treatment constr
_refine_ls_matrix_type full
_refine_ls_number_parameters 293
_refine_ls_number_reflns 5690
_refine_ls_number_restraints 30
_refine_ls_restrained_S_all 1.055
_refine_ls_R_factor_all 0.0923
_refine_ls_R_factor_gt 0.0657
_refine_ls_shift/su_max 0.001
_refine_ls_shift/su_mean 0.000
_refine_ls_structure_factor_coef Fsqd
_refine_ls_weighting_details 'calc w=1/[\s^2^(Fo^2^)+(0.1242P)^2^+1.0905P] where P=(Fo^2^+2Fc^2^)/3'
_refine_ls_weighting_scheme calc
_refine_ls_wR_factor_gt 0.1869
_refine_ls_wR_factor_ref 0.2066
_reflns_number_gt 3987
_reflns_number_total 5690
_reflns_threshold_expression >2sigma(I)
_cod_data_source_file b920047a.txt
_cod_data_source_block darr038s
_cod_depositor_comments
;
The following automatic conversions were performed:

'_symmetry_cell_setting' value 'Orthorhombic' changed to
'orthorhombic' according to
/home/saulius/struct/CIF-dictionaries/cif_core.dic dictionary named
'cif_core.dic' version 2.4.2 from 2011-04-26.

Automatic conversion script
Id: cif_fix_values 1891 2012-01-12 08:04:46Z andrius 
;
_cod_original_sg_symbol_H-M Pnma
_cod_database_code 7024669

loop_
_symmetry_equiv_pos_as_xyz
'x, y, z'
'-x+1/2, -y, z+1/2'
'-x, y+1/2, -z'
'x+1/2, -y+1/2, -z+1/2'
'-x, -y, -z'
'x-1/2, y, -z-1/2'
'x, -y-1/2, z'
'-x-1/2, y-1/2, z-1/2'

loop_
_atom_site_label
_atom_site_type_symbol
_atom_site_fract_x
_atom_site_fract_y
_atom_site_fract_z
_atom_site_U_iso_or_equiv
_atom_site_adp_type
_atom_site_occupancy
_atom_site_symmetry_multiplicity
_atom_site_calc_flag
_atom_site_refinement_flags
_atom_site_disorder_assembly
_atom_site_disorder_group
Al1 Al 0.78571(10) 0.2500 0.75026(5) 0.0669(4) Uani 1 2 d S . .
Al2 Al 0.93192(11) 0.2500 0.48905(5) 0.0687(4) Uani 1 2 d S . .
Cl1 Cl 0.64556(11) 0.2500 0.74332(8) 0.1031(5) Uani 1 2 d S . .
Cl2 Cl 0.84246(13) 0.2500 0.83520(5) 0.0944(5) Uani 1 2 d S . .
Cl3 Cl 0.90131(11) 0.2500 0.39880(5) 0.0924(5) Uani 1 2 d S . .
Cl4 Cl 1.00997(9) 0.15534(6) 0.50875(4) 0.0968(4) Uani 1 1 d . . .
Cl5 Cl 0.81836(11) 0.2500 0.54312(6) 0.0984(5) Uani 1 2 d S . .
N1 N 0.8816(2) 0.2500 0.69360(13) 0.0539(8) Uani 1 2 d S . .
N2 N 0.79964(18) 0.13941(15) 0.73257(10) 0.0631(7) Uani 1 1 d . . .
C1 C 1.0419(3) 0.2500 0.64014(17) 0.0619(11) Uani 1 2 d S . .
H1A H 1.0982 0.2500 0.6217 0.074 Uiso 1 2 calc SR . .
C2 C 1.0014(2) 0.18378(19) 0.65338(12) 0.0600(8) Uani 1 1 d . . .
H2A H 1.0289 0.1380 0.6441 0.072 Uiso 1 1 calc R . .
C3 C 0.9194(2) 0.18541(17) 0.68057(11) 0.0555(7) Uani 1 1 d . . .
C4 C 0.8656(2) 0.12072(17) 0.70040(12) 0.0595(8) Uani 1 1 d . . .
C5 C 0.9077(2) 0.0363(2) 0.62070(14) 0.0728(9) Uani 1 1 d . . .
H5A H 0.9086 0.0779 0.5954 0.087 Uiso 1 1 calc R . .
C6 C 0.9250(3) -0.0333(2) 0.59895(18) 0.0887(11) Uani 1 1 d . . .
H6A H 0.9359 -0.0399 0.5585 0.106 Uiso 1 1 calc R . .
C7 C 0.9265(3) -0.0921(2) 0.63517(19) 0.0966(13) Uani 1 1 d . . .
H7A H 0.9393 -0.1398 0.6199 0.116 Uiso 1 1 calc R . .
C8 C 0.9098(3) -0.0842(2) 0.69399(19) 0.0925(12) Uani 1 1 d . . .
H8A H 0.9121 -0.1262 0.7188 0.111 Uiso 1 1 calc R . .
C9 C 0.8896(3) -0.01544(19) 0.71692(17) 0.0757(10) Uani 1 1 d . . .
H9A H 0.8766 -0.0102 0.7572 0.091 Uiso 1 1 calc R . .
C10 C 0.8886(2) 0.04611(18) 0.68025(14) 0.0655(8) Uani 1 1 d . . .
C11 C 0.6734(3) 0.0479(2) 0.72942(15) 0.0812(11) Uani 1 1 d . . .
C12 C 0.6288(3) -0.0037(3) 0.76360(17) 0.0963(13) Uani 1 1 d . . .
H12A H 0.5808 -0.0297 0.7464 0.116 Uiso 1 1 calc R . .
C13 C 0.6497(3) -0.0194(2) 0.82083(17) 0.0957(13) Uani 1 1 d . . .
H13A H 0.6172 -0.0564 0.8410 0.115 Uiso 1 1 calc R . .
C14 C 0.7166(3) 0.0176(2) 0.84932(15) 0.0801(11) Uani 1 1 d . A .
C15 C 0.7616(3) 0.06992(19) 0.81707(13) 0.0716(9) Uani 1 1 d . . .
H15A H 0.8076 0.0974 0.8351 0.086 Uiso 1 1 calc R . .
C16 C 0.7414(2) 0.08376(19) 0.75838(13) 0.0691(9) Uani 1 1 d . . .
C17 C 0.6389(3) 0.0580(3) 0.66577(17) 0.0942(13) Uani 1 1 d . . .
C18 C 0.6856(3) 0.1182(2) 0.62932(15) 0.0862(11) Uani 1 1 d . . .
H18A H 0.7467 0.1030 0.6215 0.129 Uiso 1 1 calc R . .
H18B H 0.6857 0.1650 0.6510 0.129 Uiso 1 1 calc R . .
H18C H 0.6542 0.1248 0.5923 0.129 Uiso 1 1 calc R . .
C19 C 0.6507(4) -0.0160(3) 0.63367(19) 0.1248(19) Uani 1 1 d . . .
H19A H 0.7129 -0.0310 0.6354 0.187 Uiso 1 1 calc R . .
H19B H 0.6328 -0.0102 0.5929 0.187 Uiso 1 1 calc R . .
H19C H 0.6140 -0.0539 0.6523 0.187 Uiso 1 1 calc R . .
C20 C 0.5408(3) 0.0821(4) 0.6689(2) 0.128(2) Uani 1 1 d . . .
H20A H 0.5195 0.0938 0.6296 0.191 Uiso 1 1 calc R . .
H20B H 0.5355 0.1260 0.6937 0.191 Uiso 1 1 calc R . .
H20C H 0.5054 0.0417 0.6854 0.191 Uiso 1 1 calc R . .
C21 C 0.7430(3) 0.0016(2) 0.91251(15) 0.0862(11) Uani 1 1 d D . .
C22 C 0.6730(6) -0.0445(5) 0.9441(3) 0.132(3) Uani 0.708(6) 1 d PD A 1
H22A H 0.6143 -0.0235 0.9367 0.198 Uiso 0.708(6) 1 calc PR A 1
H22B H 0.6849 -0.0440 0.9861 0.198 Uiso 0.708(6) 1 calc PR A 1
H22C H 0.6749 -0.0956 0.9298 0.198 Uiso 0.708(6) 1 calc PR A 1
C23 C 0.7394(6) 0.0781(4) 0.9465(2) 0.126(3) Uani 0.708(6) 1 d PD A 1
H23A H 0.6800 0.0993 0.9431 0.189 Uiso 0.708(6) 1 calc PR A 1
H23B H 0.7826 0.1124 0.9296 0.189 Uiso 0.708(6) 1 calc PR A 1
H23C H 0.7534 0.0698 0.9877 0.189 Uiso 0.708(6) 1 calc PR A 1
C24 C 0.8324(6) -0.0297(7) 0.9139(4) 0.176(6) Uani 0.708(6) 1 d PD A 1
H24A H 0.8537 -0.0370 0.8740 0.264 Uiso 0.708(6) 1 calc PR A 1
H24B H 0.8312 -0.0775 0.9343 0.264 Uiso 0.708(6) 1 calc PR A 1
H24C H 0.8721 0.0043 0.9345 0.264 Uiso 0.708(6) 1 calc PR A 1
C22' C 0.6673(11) 0.0012(11) 0.9538(9) 0.132(3) Uani 0.292(6) 1 d PD A 2
H22D H 0.6229 -0.0346 0.9405 0.198 Uiso 0.292(6) 1 calc PR A 2
H22E H 0.6408 0.0507 0.9553 0.198 Uiso 0.292(6) 1 calc PR A 2
H22F H 0.6881 -0.0127 0.9927 0.198 Uiso 0.292(6) 1 calc PR A 2
C23' C 0.8223(12) 0.0441(11) 0.9343(6) 0.126(3) Uani 0.292(6) 1 d PD A 2
H23D H 0.8699 0.0413 0.9054 0.189 Uiso 0.292(6) 1 calc PR A 2
H23E H 0.8426 0.0225 0.9712 0.189 Uiso 0.292(6) 1 calc PR A 2
H23F H 0.8059 0.0960 0.9406 0.189 Uiso 0.292(6) 1 calc PR A 2
C24' C 0.7768(14) -0.0825(8) 0.9114(9) 0.176(6) Uani 0.292(6) 1 d PD A 2
H24D H 0.7278 -0.1152 0.9002 0.264 Uiso 0.292(6) 1 calc PR A 2
H24E H 0.7982 -0.0965 0.9502 0.264 Uiso 0.292(6) 1 calc PR A 2
H24F H 0.8249 -0.0875 0.8830 0.264 Uiso 0.292(6) 1 calc PR A 2

loop_
_atom_site_aniso_label
_atom_site_aniso_U_11
_atom_site_aniso_U_22
_atom_site_aniso_U_33
_atom_site_aniso_U_23
_atom_site_aniso_U_13
_atom_site_aniso_U_12
Al1 0.0895(10) 0.0685(9) 0.0427(7) 0.000 0.0213(6) 0.000
Al2 0.1025(11) 0.0651(8) 0.0383(7) 0.000 0.0063(7) 0.000
Cl1 0.0857(10) 0.1100(12) 0.1137(12) 0.000 0.0478(9) 0.000
Cl2 0.1846(16) 0.0614(7) 0.0370(6) 0.000 0.0078(7) 0.000
Cl3 0.1395(13) 0.0929(10) 0.0447(6) 0.000 -0.0098(7) 0.000
Cl4 0.1589(11) 0.0834(7) 0.0482(5) -0.0054(4) 0.0040(5) 0.0332(6)
Cl5 0.0972(10) 0.1363(13) 0.0617(8) 0.000 0.0105(7) 0.000
N1 0.064(2) 0.064(2) 0.0342(16) 0.000 0.0075(14) 0.000
N2 0.0827(18) 0.0668(16) 0.0399(13) 0.0016(11) 0.0106(12) -0.0060(14)
C1 0.064(3) 0.083(3) 0.039(2) 0.000 0.0001(19) 0.000
C2 0.072(2) 0.071(2) 0.0378(15) -0.0049(14) -0.0015(14) 0.0065(16)
C3 0.071(2) 0.0612(18) 0.0347(14) -0.0038(12) 0.0017(13) 0.0003(15)
C4 0.076(2) 0.0641(19) 0.0385(15) -0.0047(13) 0.0006(14) -0.0015(16)
C5 0.094(3) 0.072(2) 0.0519(19) -0.0092(16) 0.0022(17) 0.0029(18)
C6 0.123(3) 0.075(3) 0.069(2) -0.016(2) 0.001(2) 0.006(2)
C7 0.135(4) 0.071(2) 0.084(3) -0.018(2) 0.006(3) 0.007(2)
C8 0.124(4) 0.063(2) 0.090(3) 0.010(2) -0.002(2) -0.001(2)
C9 0.096(3) 0.066(2) 0.066(2) -0.0017(17) -0.0005(18) -0.0052(18)
C10 0.079(2) 0.064(2) 0.0540(18) -0.0049(15) -0.0026(15) -0.0038(16)
C11 0.095(3) 0.092(3) 0.056(2) 0.0033(18) 0.0085(19) -0.022(2)
C12 0.116(3) 0.108(3) 0.065(2) 0.008(2) 0.001(2) -0.042(3)
C13 0.121(3) 0.099(3) 0.066(2) 0.011(2) 0.010(2) -0.043(3)
C14 0.106(3) 0.079(2) 0.0556(19) 0.0037(17) 0.0145(19) -0.021(2)
C15 0.098(3) 0.069(2) 0.0476(17) -0.0012(15) 0.0120(17) -0.0115(18)
C16 0.090(2) 0.068(2) 0.0492(17) 0.0037(15) 0.0120(16) -0.0136(18)
C17 0.099(3) 0.126(4) 0.057(2) 0.009(2) -0.002(2) -0.035(3)
C18 0.088(3) 0.119(3) 0.0513(19) 0.015(2) 0.0037(18) -0.011(2)
C19 0.182(5) 0.130(4) 0.063(2) -0.001(3) -0.014(3) -0.065(4)
C20 0.091(3) 0.204(6) 0.088(3) 0.036(4) -0.001(2) -0.041(3)
C21 0.113(3) 0.089(3) 0.056(2) 0.0154(19) 0.006(2) -0.021(2)
C22 0.190(6) 0.148(9) 0.059(4) 0.021(5) 0.004(4) -0.074(7)
C23 0.200(9) 0.129(6) 0.050(3) 0.014(3) -0.019(4) -0.018(5)
C24 0.136(8) 0.293(16) 0.100(5) 0.087(8) 0.022(6) 0.076(9)
C22' 0.190(6) 0.148(9) 0.059(4) 0.021(5) 0.004(4) -0.074(7)
C23' 0.200(9) 0.129(6) 0.050(3) 0.014(3) -0.019(4) -0.018(5)
C24' 0.136(8) 0.293(16) 0.100(5) 0.087(8) 0.022(6) 0.076(9)

loop_
_atom_type_symbol
_atom_type_description
_atom_type_scat_dispersion_real
_atom_type_scat_dispersion_imag
_atom_type_scat_source
C C 0.0033 0.0016 'International Tables Vol C Tables 4.2.6.8 and 6.1.1.4'
H H 0.0000 0.0000 'International Tables Vol C Tables 4.2.6.8 and 6.1.1.4'
N N 0.0061 0.0033 'International Tables Vol C Tables 4.2.6.8 and 6.1.1.4'
Al Al 0.0645 0.0514 'International Tables Vol C Tables 4.2.6.8 and 6.1.1.4'
Cl Cl 0.1484 0.1585 'International Tables Vol C Tables 4.2.6.8 and 6.1.1.4'

loop_
_geom_angle_atom_site_label_1
_geom_angle_atom_site_label_2
_geom_angle_atom_site_label_3
_geom_angle
_geom_angle_site_symmetry_1
_geom_angle_site_symmetry_3
N1 Al1 N2 77.95(8) . .
N1 Al1 N2 77.95(8) . 7_565
N2 Al1 N2 154.20(15) . 7_565
N1 Al1 Cl1 133.82(13) . .
N2 Al1 Cl1 95.03(9) . .
N2 Al1 Cl1 95.03(9) 7_565 .
N1 Al1 Cl2 108.11(13) . .
N2 Al1 Cl2 98.04(8) . .
N2 Al1 Cl2 98.04(8) 7_565 .
Cl1 Al1 Cl2 118.07(9) . .
Cl5 Al2 Cl3 113.23(10) . .
Cl5 Al2 Cl4 109.01(6) . .
Cl3 Al2 Cl4 109.19(5) . .
Cl5 Al2 Cl4 109.01(6) . 7_565
Cl3 Al2 Cl4 109.19(5) . 7_565
Cl4 Al2 Cl4 107.03(10) . 7_565
C3 N1 C3 122.1(4) 7_565 .
C3 N1 Al1 117.98(17) 7_565 .
C3 N1 Al1 117.98(18) . .
C4 N2 C16 121.3(3) . .
C4 N2 Al1 116.7(2) . .
C16 N2 Al1 121.9(2) . .
C2 C1 C2 120.4(4) . 7_565
C2 C1 H1A 119.8 . .
C2 C1 H1A 119.8 7_565 .
C1 C2 C3 118.6(3) . .
C1 C2 H2A 120.7 . .
C3 C2 H2A 120.7 . .
N1 C3 C2 120.2(3) . .
N1 C3 C4 112.5(3) . .
C2 C3 C4 127.3(3) . .
N2 C4 C10 127.3(3) . .
N2 C4 C3 113.1(3) . .
C10 C4 C3 119.5(3) . .
C6 C5 C10 120.4(4) . .
C6 C5 H5A 119.8 . .
C10 C5 H5A 119.8 . .
C7 C6 C5 119.9(4) . .
C7 C6 H6A 120.1 . .
C5 C6 H6A 120.1 . .
C6 C7 C8 121.2(4) . .
C6 C7 H7A 119.4 . .
C8 C7 H7A 119.4 . .
C7 C8 C9 120.4(4) . .
C7 C8 H8A 119.8 . .
C9 C8 H8A 119.8 . .
C8 C9 C10 119.3(4) . .
C8 C9 H9A 120.4 . .
C10 C9 H9A 120.4 . .
C9 C10 C5 118.9(3) . .
C9 C10 C4 123.0(3) . .
C5 C10 C4 118.0(3) . .
C16 C11 C12 113.8(3) . .
C16 C11 C17 129.9(3) . .
C12 C11 C17 116.3(3) . .
C13 C12 C11 124.2(4) . .
C13 C12 H12A 117.9 . .
C11 C12 H12A 117.9 . .
C14 C13 C12 121.4(4) . .
C14 C13 H13A 119.3 . .
C12 C13 H13A 119.3 . .
C13 C14 C15 116.1(3) . .
C13 C14 C21 123.4(3) . .
C15 C14 C21 120.5(3) . .
C14 C15 C16 122.0(4) . .
C14 C15 H15A 119.0 . .
C16 C15 H15A 119.0 . .
C11 C16 C15 122.6(3) . .
C11 C16 N2 125.1(3) . .
C15 C16 N2 112.3(3) . .
C19 C17 C18 107.4(4) . .
C19 C17 C20 112.3(4) . .
C18 C17 C20 105.4(4) . .
C19 C17 C11 107.9(4) . .
C18 C17 C11 115.9(3) . .
C20 C17 C11 108.0(4) . .
C17 C18 H18A 109.5 . .
C17 C18 H18B 109.5 . .
H18A C18 H18B 109.5 . .
C17 C18 H18C 109.5 . .
H18A C18 H18C 109.5 . .
H18B C18 H18C 109.5 . .
C17 C19 H19A 109.5 . .
C17 C19 H19B 109.5 . .
H19A C19 H19B 109.5 . .
C17 C19 H19C 109.5 . .
H19A C19 H19C 109.5 . .
H19B C19 H19C 109.5 . .
C17 C20 H20A 109.5 . .
C17 C20 H20B 109.5 . .
H20A C20 H20B 109.5 . .
C17 C20 H20C 109.5 . .
H20A C20 H20C 109.5 . .
H20B C20 H20C 109.5 . .
C24 C21 C22' 134.0(10) . .
C24 C21 C23' 57.0(8) . .
C22' C21 C23' 113.8(9) . .
C24 C21 C14 109.5(4) . .
C22' C21 C14 113.8(10) . .
C23' C21 C14 115.2(6) . .
C24 C21 C22 114.7(6) . .
C22' C21 C22 33.1(7) . .
C23' C21 C22 132.0(7) . .
C14 C21 C22 111.8(4) . .
C24 C21 C23 110.9(6) . .
C22' C21 C23 70.4(8) . .
C23' C21 C23 54.7(8) . .
C14 C21 C23 107.0(4) . .
C22 C21 C23 102.5(5) . .
C24 C21 C24' 48.7(7) . .
C22' C21 C24' 104.6(8) . .
C23' C21 C24' 103.5(9) . .
C14 C21 C24' 104.2(8) . .
C22 C21 C24' 73.3(8) . .
C23 C21 C24' 147.6(9) . .
C21 C22 H22A 109.5 . .
C21 C22 H22B 109.5 . .
C21 C22 H22C 109.5 . .
C21 C23 H23A 109.5 . .
C21 C23 H23B 109.5 . .
C21 C23 H23C 109.5 . .
C21 C24 H24A 109.5 . .
C21 C24 H24B 109.5 . .
C21 C24 H24C 109.5 . .
C21 C22' H22D 109.5 . .
C21 C22' H22E 109.5 . .
H22D C22' H22E 109.5 . .
C21 C22' H22F 109.5 . .
H22D C22' H22F 109.5 . .
H22E C22' H22F 109.5 . .
C21 C23' H23D 109.5 . .
C21 C23' H23E 109.5 . .
H23D C23' H23E 109.5 . .
C21 C23' H23F 109.5 . .
H23D C23' H23F 109.5 . .
H23E C23' H23F 109.5 . .
C21 C24' H24D 109.5 . .
C21 C24' H24E 109.5 . .
H24D C24' H24E 109.5 . .
C21 C24' H24F 109.5 . .
H24D C24' H24F 109.5 . .
H24E C24' H24F 109.5 . .

loop_
_geom_bond_atom_site_label_1
_geom_bond_atom_site_label_2
_geom_bond_distance
_geom_bond_site_symmetry_2
Al1 N1 1.947(3) .
Al1 N2 2.048(3) .
Al1 N2 2.048(3) 7_565
Al1 Cl1 2.126(2) .
Al1 Cl2 2.129(2) .
Al2 Cl5 2.118(2) .
Al2 Cl3 2.1214(19) .
Al2 Cl4 2.1256(15) .
Al2 Cl4 2.1256(15) 7_565
N1 C3 1.333(3) 7_565
N1 C3 1.333(3) .
N2 C4 1.285(4) .
N2 C16 1.461(4) .
C1 C2 1.377(4) .
C1 C2 1.377(4) 7_565
C1 H1A 0.9500 .
C2 C3 1.389(4) .
C2 H2A 0.9500 .
C3 C4 1.494(4) .
C4 C10 1.466(4) .
C5 C6 1.377(5) .
C5 C10 1.407(4) .
C5 H5A 0.9500 .
C6 C7 1.348(6) .
C6 H6A 0.9500 .
C7 C8 1.380(6) .
C7 H7A 0.9500 .
C8 C9 1.382(5) .
C8 H8A 0.9500 .
C9 C10 1.394(5) .
C9 H9A 0.9500 .
C11 C16 1.386(5) .
C11 C12 1.391(5) .
C11 C17 1.561(5) .
C12 C13 1.380(6) .
C12 H12A 0.9500 .
C13 C14 1.377(5) .
C13 H13A 0.9500 .
C14 C15 1.380(5) .
C14 C21 1.531(5) .
C15 C16 1.403(4) .
C15 H15A 0.9500 .
C17 C19 1.535(7) .
C17 C18 1.543(5) .
C17 C20 1.548(7) .
C18 H18A 0.9800 .
C18 H18B 0.9800 .
C18 H18C 0.9800 .
C19 H19A 0.9800 .
C19 H19B 0.9800 .
C19 H19C 0.9800 .
C20 H20A 0.9800 .
C20 H20B 0.9800 .
C20 H20C 0.9800 .
C21 C24 1.466(8) .
C21 C22' 1.486(12) .
C21 C23' 1.508(11) .
C21 C22 1.531(7) .
C21 C23 1.586(7) .
C21 C24' 1.603(13) .
C22 H22A 0.9800 .
C22 H22B 0.9800 .
C22 H22C 0.9800 .
C23 H23A 0.9800 .
C23 H23B 0.9800 .
C23 H23C 0.9800 .
C24 H24A 0.9800 .
C24 H24B 0.9800 .
C24 H24C 0.9800 .
C22' H22D 0.9800 .
C22' H22E 0.9800 .
C22' H22F 0.9800 .
C23' H23D 0.9800 .
C23' H23E 0.9800 .
C23' H23F 0.9800 .
C24' H24D 0.9800 .
C24' H24E 0.9800 .
C24' H24F 0.9800 .

loop_
_geom_torsion_atom_site_label_1
_geom_torsion_atom_site_label_2
_geom_torsion_atom_site_label_3
_geom_torsion_atom_site_label_4
_geom_torsion
_geom_torsion_site_symmetry_1
_geom_torsion_site_symmetry_4
N2 Al1 N1 C3 -176.9(3) . 7_565
N2 Al1 N1 C3 12.4(3) 7_565 7_565
Cl1 Al1 N1 C3 97.8(3) . 7_565
Cl2 Al1 N1 C3 -82.2(3) . 7_565
N2 Al1 N1 C3 -12.4(3) . .
N2 Al1 N1 C3 176.9(3) 7_565 .
Cl1 Al1 N1 C3 -97.8(3) . .
Cl2 Al1 N1 C3 82.2(3) . .
N1 Al1 N2 C4 7.1(2) . .
N2 Al1 N2 C4 28.3(6) 7_565 .
Cl1 Al1 N2 C4 140.9(2) . .
Cl2 Al1 N2 C4 -99.8(2) . .
N1 Al1 N2 C16 -177.0(3) . .
N2 Al1 N2 C16 -155.8(3) 7_565 .
Cl1 Al1 N2 C16 -43.2(3) . .
Cl2 Al1 N2 C16 76.1(3) . .
C2 C1 C2 C3 -0.4(6) 7_565 .
C3 N1 C3 C2 1.1(5) 7_565 .
Al1 N1 C3 C2 -162.7(2) . .
C3 N1 C3 C4 178.9(2) 7_565 .
Al1 N1 C3 C4 15.1(4) . .
C1 C2 C3 N1 -0.3(4) . .
C1 C2 C3 C4 -177.8(3) . .
C16 N2 C4 C10 5.9(5) . .
Al1 N2 C4 C10 -178.2(3) . .
C16 N2 C4 C3 -177.3(3) . .
Al1 N2 C4 C3 -1.3(3) . .
N1 C3 C4 N2 -8.5(4) . .
C2 C3 C4 N2 169.2(3) . .
N1 C3 C4 C10 168.6(3) . .
C2 C3 C4 C10 -13.7(4) . .
C10 C5 C6 C7 -2.1(6) . .
C5 C6 C7 C8 0.9(7) . .
C6 C7 C8 C9 1.0(7) . .
C7 C8 C9 C10 -1.6(6) . .
C8 C9 C10 C5 0.4(5) . .
C8 C9 C10 C4 178.2(4) . .
C6 C5 C10 C9 1.5(6) . .
C6 C5 C10 C4 -176.5(3) . .
N2 C4 C10 C9 -46.5(5) . .
C3 C4 C10 C9 136.8(3) . .
N2 C4 C10 C5 131.4(4) . .
C3 C4 C10 C5 -45.3(4) . .
C16 C11 C12 C13 -0.8(7) . .
C17 C11 C12 C13 -179.5(5) . .
C11 C12 C13 C14 1.9(8) . .
C12 C13 C14 C15 -0.8(7) . .
C12 C13 C14 C21 -179.3(4) . .
C13 C14 C15 C16 -1.2(6) . .
C21 C14 C15 C16 177.4(4) . .
C12 C11 C16 C15 -1.2(6) . .
C17 C11 C16 C15 177.3(4) . .
C12 C11 C16 N2 178.9(4) . .
C17 C11 C16 N2 -2.6(7) . .
C14 C15 C16 C11 2.2(6) . .
C14 C15 C16 N2 -177.9(3) . .
C4 N2 C16 C11 -80.0(5) . .
Al1 N2 C16 C11 104.3(4) . .
C4 N2 C16 C15 100.1(4) . .
Al1 N2 C16 C15 -75.6(4) . .
C16 C11 C17 C19 118.9(5) . .
C12 C11 C17 C19 -62.7(5) . .
C16 C11 C17 C18 -1.6(7) . .
C12 C11 C17 C18 176.8(4) . .
C16 C11 C17 C20 -119.5(5) . .
C12 C11 C17 C20 58.9(5) . .
C13 C14 C21 C24 113.8(7) . .
C15 C14 C21 C24 -64.7(7) . .
C13 C14 C21 C22' -50.3(10) . .
C15 C14 C21 C22' 131.3(9) . .
C13 C14 C21 C23' 175.7(10) . .
C15 C14 C21 C23' -2.8(11) . .
C13 C14 C21 C22 -14.4(7) . .
C15 C14 C21 C22 167.2(5) . .
C13 C14 C21 C23 -125.9(5) . .
C15 C14 C21 C23 55.7(6) . .
C13 C14 C21 C24' 63.0(9) . .
C15 C14 C21 C24' -115.5(9) . .

loop_
_platon_squeeze_void_nr
_platon_squeeze_void_average_x
_platon_squeeze_void_average_y
_platon_squeeze_void_average_z
_platon_squeeze_void_volume
_platon_squeeze_void_count_electrons
1 -0.018 0.000 0.001 1946.0 180.1
